data_7220279
loop_
_publ_author_name
'Helttunen, Kaisa'
'Tero, Tiia-Riikka'
'Nissinen, Maija'

_publ_section_title
;
 Influence of lower rim C-methyl group on crystal forms and metal
 complexation of resorcinarene bis-crown-5
;
_journal_issue 19
_journal_name_full CrystEngComm
_journal_page_first 3667
_journal_paper_doi 10.1039/C5CE00311C
_journal_volume 17
_journal_year 2015
_chemical_formula_moiety 'C44 H54 O11, C2 H3 N'
_chemical_formula_sum 'C46 H57 N O11'
_chemical_formula_weight 799.93
_chemical_name_common 'C-methyl tetramethoxy resorcinarene mono-crown-5 acetonitrilesolvate'
_chemical_name_systematic 'C-methyl tetramethoxy resorcinarene mono-crown-5 acetonitrile solvate'
_space_group_crystal_system monoclinic
_space_group_IT_number 14
_space_group_name_Hall '-P 2ybc'
_space_group_name_H-M_alt 'P 1 21/c 1'
_symmetry_space_group_name_Hall '-P 2ybc'
_symmetry_space_group_name_H-M 'P 1 21/c 1'
_atom_sites_solution_hydrogens geom
_atom_sites_solution_primary direct
_atom_sites_solution_secondary difmap
_audit_creation_date 2014-06-25
_audit_creation_method
;
Olex2 1.2
(compiled 2014.05.21 svn.r2940 for OlexSys, GUI svn.r4846)
;
_audit_update_record
;
2015-01-05 deposited with the CCDC.
2015-04-10 downloaded from the CCDC.
;
_cell_angle_alpha 90.00
_cell_angle_beta 114.831(2)
_cell_angle_gamma 90.00
_cell_formula_units_Z 4
_cell_length_a 17.5554(3)
_cell_length_b 13.43772(18)
_cell_length_c 19.9408(4)
_cell_measurement_reflns_used 7520
_cell_measurement_temperature 173(2)
_cell_measurement_theta_max 28.0584
_cell_measurement_theta_min 3.1911
_cell_volume 4269.23(14)
_computing_cell_refinement
;
CrysAlisPro, Agilent Technologies,
Version 1.171.36.21 (release 14-08-2012 CrysAlis171 .NET)
(compiled Sep 14 2012,17:21:16)
;
_computing_data_collection
;
CrysAlisPro, Agilent Technologies,
Version 1.171.36.21 (release 14-08-2012 CrysAlis171 .NET)
(compiled Sep 14 2012,17:21:16)
;
_computing_data_reduction
;
CrysAlisPro, Agilent Technologies,
Version 1.171.36.21 (release 14-08-2012 CrysAlis171 .NET)
(compiled Sep 14 2012,17:21:16)
;
_computing_molecular_graphics 'Olex2 (Dolomanov et al., 2009)'
_computing_publication_material 'Olex2 (Dolomanov et al., 2009)'
_computing_structure_refinement 'XL (Sheldrick, 2008)'
_computing_structure_solution 'SHELXS-97 (Sheldrick, 1990)'
_diffrn_ambient_temperature 173.0
_diffrn_detector_area_resol_mean 16.0107
_diffrn_measured_fraction_theta_full 0.958
_diffrn_measured_fraction_theta_max 0.958
_diffrn_measurement_details
;
  1 omega   -3.00   84.00   1.0000   12.0000
omega____ theta____ kappa____ phi______ frames
    -       15.3796   57.0000  150.0000 87

  2 omega  -53.00   34.00   1.0000   12.0000
omega____ theta____ kappa____ phi______ frames
    -       15.3796  -57.0000    0.0000 87
;
_diffrn_measurement_device_type 'SuperNova, Single source at offset), Eos'
_diffrn_measurement_method '\w scans'
_diffrn_orient_matrix_UB_11 -0.0240919000
_diffrn_orient_matrix_UB_12 0.0438608000
_diffrn_orient_matrix_UB_13 -0.0135845000
_diffrn_orient_matrix_UB_21 0.0271168000
_diffrn_orient_matrix_UB_22 0.0147102000
_diffrn_orient_matrix_UB_23 -0.0163688000
_diffrn_orient_matrix_UB_31 -0.0258041000
_diffrn_orient_matrix_UB_32 -0.0254553000
_diffrn_orient_matrix_UB_33 -0.0329083000
_diffrn_radiation_monochromator mirror
_diffrn_radiation_type MoK\a
_diffrn_radiation_wavelength 0.71073
_diffrn_reflns_av_R_equivalents 0.0159
_diffrn_reflns_av_unetI/netI 0.0288
_diffrn_reflns_limit_h_max 14
_diffrn_reflns_limit_h_min -21
_diffrn_reflns_limit_k_max 16
_diffrn_reflns_limit_k_min -11
_diffrn_reflns_limit_l_max 23
_diffrn_reflns_limit_l_min -22
_diffrn_reflns_number 14501
_diffrn_reflns_theta_full 26.00
_diffrn_reflns_theta_max 26.00
_diffrn_reflns_theta_min 3.23
_diffrn_source 'SuperNova (Mo) X-ray Source'
_exptl_absorpt_coefficient_mu 0.088
_exptl_absorpt_correction_T_max 1.00000
_exptl_absorpt_correction_T_min 0.76973
_exptl_absorpt_correction_type multi-scan
_exptl_absorpt_process_details
;
CrysAlisPro, Agilent Technologies,
Version 1.171.36.21 (release 14-08-2012 CrysAlis171 .NET)
(compiled Sep 14 2012,17:21:16)
Empirical absorption correction using spherical harmonics,
 implemented in SCALE3 ABSPACK scaling algorithm.
;
_exptl_crystal_colour colourless
_exptl_crystal_colour_primary colourless
_exptl_crystal_density_diffrn 1.245
_exptl_crystal_density_method 'not measured'
_exptl_crystal_description block
_exptl_crystal_F_000 1712
_exptl_crystal_recrystallization_method 'Re-crystallisation from solvent: Acetonitrile'
_exptl_crystal_size_max 0.5
_exptl_crystal_size_mid 0.5
_exptl_crystal_size_min 0.24
_refine_diff_density_max 0.572
_refine_diff_density_min -0.480
_refine_diff_density_rms 0.042
_refine_ls_extinction_method none
_refine_ls_goodness_of_fit_ref 1.023
_refine_ls_hydrogen_treatment mixed
_refine_ls_matrix_type full
_refine_ls_number_parameters 555
_refine_ls_number_reflns 8041
_refine_ls_number_restraints 36
_refine_ls_restrained_S_all 1.024
_refine_ls_R_factor_all 0.0552
_refine_ls_R_factor_gt 0.0434
_refine_ls_shift/su_max 0.001
_refine_ls_shift/su_mean 0.000
_refine_ls_structure_factor_coef Fsqd
_refine_ls_weighting_details 'calc w=1/[\s^2^(Fo^2^)+(0.0441P)^2^+2.2728P] where P=(Fo^2^+2Fc^2^)/3'
_refine_ls_weighting_scheme calc
_refine_ls_wR_factor_gt 0.1026
_refine_ls_wR_factor_ref 0.1104
_reflns_number_gt 6628
_reflns_number_total 8041
_reflns_threshold_expression >2sigma(I)
_cod_data_source_file c5ce00311c2.cif
_cod_data_source_block 2-II
_cod_depositor_comments 'Adding full bibliography for 7220270--7220279.cif.'
_cod_original_cell_volume 4269.23(13)
_cod_database_code 7220279
_chemical_oxdiff_formula 'C46 H57 O11 N1'
_reflns_odcompleteness_completeness 98.72
_reflns_odcompleteness_iscentric 1
_reflns_odcompleteness_theta 25.07
_olex2_refinement_description
;
1. Fixed Uiso
 At 1.2 times of:
  All C(H) groups, All C(H,H) groups, All O(H) groups
 At 1.5 times of:
  All C(H,H,H) groups
2. Restrained distances
 O25-H25 = O18-H18
 0.82 with sigma of 0.02
 N100-C101 = N104-C103
 1.16 with sigma of 0.02
 C101-C102 = C105-C103
 1.54 with sigma of 0.02
3. Rigid bond restraints
 N100, C101, C102
 with sigma for 1-2 distances of 0.01 and sigma for 1-3 distances of 0.01
 C105, C103, N104
 with sigma for 1-2 distances of 0.01 and sigma for 1-3 distances of 0.01
4. Uiso/Uaniso restraints and constraints
N100 \\sim C101 \\sim C102: within 1.7A with sigma of 0.04 and sigma for
terminal atoms of 0.08
C105 \\sim C103 \\sim N104: within 1.7A with sigma of 0.04 and sigma for
terminal atoms of 0.08
Uanis(C101) = Uanis(N100)
Uanis(C102) = Uanis(C105)
5. Others
 Sof(N104)=Sof(C103)=Sof(C105)=Sof(H10D)=Sof(H10E)=Sof(H10F)=1-FVAR(1)
 Sof(N100)=Sof(C101)=Sof(C102)=Sof(H10A)=Sof(H10B)=Sof(H10C)=FVAR(1)
6.a Ternary CH refined with riding coordinates:
 C28(H28), C21(H21), C14(H14), C7(H7)
6.b Secondary CH2 refined with riding coordinates:
 C37(H37A,H37B), C38(H38A,H38B), C40(H40A,H40B), C41(H41A,H41B), C43(H43A,
 H43B), C44(H44A,H44B), C46(H46A,H46B), C47(H47A,H47B)
6.c Aromatic/amide H refined with riding coordinates:
 C2(H2), C5(H5), C23(H23), C26(H26), C16(H16), C19(H19), C9(H9), C12(H12)
6.d Idealised Me refined as rotating group:
 C32(H32A,H32B,H32C), C31(H31A,H31B,H31C), C30(H30A,H30B,H30C), C29(H29A,H29B,
 H29C), C33(H33A,H33B,H33C), C36(H36A,H36B,H36C), C35(H35A,H35B,H35C), C34(H34A,
 H34B,H34C), C102(H10A,H10B,H10C), C105(H10D,H10E,H10F)
;

loop_
_space_group_symop_id
_space_group_symop_operation_xyz
1 'x, y, z'
2 '-x, y+1/2, -z+1/2'
3 '-x, -y, -z'
4 'x, -y-1/2, z-1/2'

loop_
_atom_site_label
_atom_site_type_symbol
_atom_site_fract_x
_atom_site_fract_y
_atom_site_fract_z
_atom_site_U_iso_or_equiv
_atom_site_adp_type
_atom_site_occupancy
_atom_site_calc_flag
_atom_site_disorder_group
_atom_site_refinement_flags_posn
_atom_site_refinement_flags_adp
O6 O -0.16474(7) 0.18627(9) 0.18361(6) 0.0308(3) Uani 1 d . . .
O4 O 0.12731(7) 0.08829(8) 0.28430(6) 0.0260(3) Uani 1 d . . .
O27 O -0.35737(7) 0.39383(9) -0.11649(7) 0.0357(3) Uani 1 d . . .
O25 O -0.38249(7) 0.08153(9) -0.00777(7) 0.0335(3) Uani 1 d . D .
H25 H -0.4344(10) 0.0937(15) -0.0314(11) 0.040 Uiso 1 d . DR .
O20 O 0.14491(7) 0.38506(8) 0.18804(6) 0.0266(3) Uani 1 d . . .
O18 O -0.15136(7) 0.46057(9) 0.09208(7) 0.0290(3) Uani 1 d . D .
H18 H -0.1357(12) 0.4942(14) 0.1315(9) 0.035 Uiso 1 d . DR .
O13 O 0.27795(7) -0.03899(9) 0.20943(7) 0.0364(3) Uani 1 d . . .
O11 O 0.30736(7) 0.27828(9) 0.10615(6) 0.0295(3) Uani 1 d . . .
O39 O 0.29861(7) 0.25305(9) 0.38585(7) 0.0354(3) Uani 1 d . . .
O42 O 0.45300(7) 0.37739(10) 0.42353(7) 0.0378(3) Uani 1 d . . .
O45 O 0.44546(8) 0.40382(10) 0.27412(7) 0.0380(3) Uani 1 d . . .
N100 N 0.4733(3) 0.9517(6) 0.4639(4) 0.158(4) Uani 0.505(5) d 1 D U
N104 N 0.4171(5) 0.7481(7) 0.3713(4) 0.152(4) Uani 0.495(5) d 2 D U
C3 C 0.03143(9) 0.02938(11) 0.16653(8) 0.0194(3) Uani 1 d . . .
C2 C -0.05180(9) 0.02122(11) 0.11463(8) 0.0194(3) Uani 1 d . . .
H2 H -0.0640 -0.0213 0.0733 0.023 Uiso 1 calc . R .
C1 C -0.11792(9) 0.07216(11) 0.12024(8) 0.0197(3) Uani 1 d . . .
C6 C -0.09813(10) 0.13721(11) 0.18013(8) 0.0217(3) Uani 1 d . . .
C5 C -0.01658(10) 0.14488(12) 0.23414(8) 0.0239(3) Uani 1 d . . .
H5 H -0.0041 0.1877 0.2753 0.029 Uiso 1 calc . R .
C4 C 0.04651(9) 0.08967(12) 0.22747(8) 0.0217(3) Uani 1 d . . .
C28 C -0.20898(9) 0.05681(11) 0.06605(8) 0.0202(3) Uani 1 d . . .
H28 H -0.2413 0.0459 0.0965 0.024 Uiso 1 calc . R .
C24 C -0.24802(9) 0.14725(12) 0.01753(8) 0.0212(3) Uani 1 d . . .
C23 C -0.20093(10) 0.22389(11) 0.00678(8) 0.0206(3) Uani 1 d . . .
H23 H -0.1415 0.2194 0.0309 0.025 Uiso 1 calc . R .
C22 C -0.23614(10) 0.30689(12) -0.03738(8) 0.0224(3) Uani 1 d . . .
C27 C -0.32378(10) 0.31096(12) -0.07311(9) 0.0259(4) Uani 1 d . . .
C26 C -0.37301(10) 0.23615(13) -0.06423(9) 0.0280(4) Uani 1 d . . .
H26 H -0.4325 0.2399 -0.0891 0.034 Uiso 1 calc . R .
C25 C -0.33489(10) 0.15533(12) -0.01868(9) 0.0250(4) Uani 1 d . . .
C21 C -0.18235(10) 0.38913(12) -0.04816(9) 0.0239(3) Uani 1 d . . .
H21 H -0.2093 0.4541 -0.0465 0.029 Uiso 1 calc . R .
C17 C -0.09456(10) 0.39013(11) 0.01392(8) 0.0214(3) Uani 1 d . . .
C16 C -0.02344(10) 0.35512(11) 0.00623(9) 0.0219(3) Uani 1 d . . .
H16 H -0.0305 0.3312 -0.0408 0.026 Uiso 1 calc . R .
C15 C 0.05676(10) 0.35333(11) 0.06330(9) 0.0212(3) Uani 1 d . . .
C20 C 0.06524(10) 0.38896(11) 0.13234(8) 0.0217(3) Uani 1 d . . .
C19 C -0.00324(10) 0.42594(12) 0.14213(9) 0.0237(3) Uani 1 d . . .
H19 H 0.0038 0.4510 0.1889 0.028 Uiso 1 calc . R .
C18 C -0.08211(10) 0.42604(11) 0.08318(9) 0.0230(3) Uani 1 d . . .
C14 C 0.13455(10) 0.31965(11) 0.05374(9) 0.0222(3) Uani 1 d . . .
H14 H 0.1772 0.3738 0.0743 0.027 Uiso 1 calc . R .
C10 C 0.17412(10) 0.22532(11) 0.09699(8) 0.0206(3) Uani 1 d . . .
C9 C 0.12637(10) 0.15113(11) 0.10932(8) 0.0208(3) Uani 1 d . . .
H9 H 0.0675 0.1610 0.0912 0.025 Uiso 1 calc . R .
C8 C 0.16004(9) 0.06319(12) 0.14677(8) 0.0208(3) Uani 1 d . . .
C13 C 0.24678(10) 0.04929(12) 0.17296(9) 0.0241(3) Uani 1 d . . .
C12 C 0.29665(10) 0.12156(13) 0.16178(9) 0.0267(4) Uani 1 d . . .
H12 H 0.3556 0.1118 0.1801 0.032 Uiso 1 calc . R .
C11 C 0.26028(10) 0.20840(12) 0.12368(8) 0.0226(3) Uani 1 d . . .
C7 C 0.10525(9) -0.01766(12) 0.15746(8) 0.0220(3) Uani 1 d . . .
H7 H 0.1400 -0.0530 0.2046 0.026 Uiso 1 calc . R .
C32 C -0.22155(10) -0.03657(12) 0.01861(9) 0.0263(4) Uani 1 d . . .
H32A H -0.1909 -0.0293 -0.0124 0.039 Uiso 1 calc . GR .
H32B H -0.2815 -0.0454 -0.0129 0.039 Uiso 1 calc . GR .
H32C H -0.2004 -0.0948 0.0507 0.039 Uiso 1 calc . GR .
C31 C -0.18286(11) 0.38002(14) -0.12500(9) 0.0318(4) Uani 1 d . . .
H31A H -0.1463 0.4312 -0.1308 0.048 Uiso 1 calc . GR .
H31B H -0.2402 0.3891 -0.1629 0.048 Uiso 1 calc . GR .
H31C H -0.1624 0.3140 -0.1304 0.048 Uiso 1 calc . GR .
C30 C 0.11966(11) 0.30549(13) -0.02711(9) 0.0284(4) Uani 1 d . . .
H30A H 0.0815 0.2493 -0.0483 0.043 Uiso 1 calc . GR .
H30B H 0.1733 0.2921 -0.0296 0.043 Uiso 1 calc . GR .
H30C H 0.0947 0.3661 -0.0551 0.043 Uiso 1 calc . GR .
C29 C 0.08073(11) -0.09421(12) 0.09496(10) 0.0285(4) Uani 1 d . . .
H29A H 0.0478 -0.0615 0.0476 0.043 Uiso 1 calc . GR .
H29B H 0.0471 -0.1470 0.1032 0.043 Uiso 1 calc . GR .
H29C H 0.1316 -0.1231 0.0941 0.043 Uiso 1 calc . GR .
C33 C -0.14624(13) 0.26750(14) 0.23331(11) 0.0391(5) Uani 1 d . . .
H33A H -0.1137 0.3174 0.2206 0.059 Uiso 1 calc . GR .
H33B H -0.1135 0.2439 0.2839 0.059 Uiso 1 calc . GR .
H33C H -0.1987 0.2974 0.2298 0.059 Uiso 1 calc . GR .
C36 C -0.44606(12) 0.40118(16) -0.15190(13) 0.0505(6) Uani 1 d . . .
H36A H -0.4689 0.3438 -0.1846 0.076 Uiso 1 calc . GR .
H36B H -0.4619 0.4626 -0.1811 0.076 Uiso 1 calc . GR .
H36C H -0.4687 0.4023 -0.1146 0.076 Uiso 1 calc . GR .
C35 C 0.15774(11) 0.43175(14) 0.25622(9) 0.0336(4) Uani 1 d . . .
H35A H 0.1491 0.5037 0.2486 0.050 Uiso 1 calc . GR .
H35B H 0.2152 0.4189 0.2928 0.050 Uiso 1 calc . GR .
H35C H 0.1178 0.4048 0.2741 0.050 Uiso 1 calc . GR .
C34 C 0.35593(14) -0.07250(18) 0.21414(14) 0.0554(6) Uani 1 d . . .
H34A H 0.3563 -0.0695 0.1652 0.083 Uiso 1 calc . GR .
H34B H 0.3651 -0.1413 0.2321 0.083 Uiso 1 calc . GR .
H34C H 0.4007 -0.0300 0.2485 0.083 Uiso 1 calc . GR .
C37 C 0.16864(10) 0.18322(12) 0.30559(9) 0.0274(4) Uani 1 d . . .
H37A H 0.1402 0.2251 0.3291 0.033 Uiso 1 calc . R .
H37B H 0.1681 0.2188 0.2619 0.033 Uiso 1 calc . R .
C38 C 0.25720(11) 0.16078(14) 0.35952(10) 0.0321(4) Uani 1 d . . .
H38A H 0.2572 0.1207 0.4012 0.038 Uiso 1 calc . R .
H38B H 0.2864 0.1226 0.3349 0.038 Uiso 1 calc . R .
C40 C 0.37720(11) 0.23957(16) 0.44736(10) 0.0407(5) Uani 1 d . . .
H40A H 0.4131 0.1952 0.4333 0.049 Uiso 1 calc . R .
H40B H 0.3684 0.2077 0.4883 0.049 Uiso 1 calc . R .
C41 C 0.41993(12) 0.33786(17) 0.47242(11) 0.0436(5) Uani 1 d . . .
H41A H 0.3793 0.3859 0.4764 0.052 Uiso 1 calc . R .
H41B H 0.4663 0.3299 0.5222 0.052 Uiso 1 calc . R .
C43 C 0.39923(12) 0.44716(17) 0.37105(11) 0.0446(5) Uani 1 d . . .
H43A H 0.3901 0.5055 0.3971 0.053 Uiso 1 calc . R .
H43B H 0.3441 0.4160 0.3415 0.053 Uiso 1 calc . R .
C44 C 0.43873(14) 0.47975(16) 0.32124(12) 0.0463(5) Uani 1 d . . .
H44A H 0.4054 0.5353 0.2902 0.056 Uiso 1 calc . R .
H44B H 0.4956 0.5056 0.3521 0.056 Uiso 1 calc . R .
C46 C 0.36652(11) 0.37542(15) 0.21798(11) 0.0371(4) Uani 1 d . . .
H46A H 0.3342 0.4350 0.1924 0.045 Uiso 1 calc . R .
H46B H 0.3335 0.3382 0.2396 0.045 Uiso 1 calc . R .
C47 C 0.38430(10) 0.31042(14) 0.16452(10) 0.0322(4) Uani 1 d . . .
H47A H 0.4177 0.3482 0.1436 0.039 Uiso 1 calc . R .
H47B H 0.4175 0.2518 0.1909 0.039 Uiso 1 calc . R .
C101 C 0.4086(5) 0.9178(9) 0.4340(6) 0.158(4) Uani 0.505(5) d 1 D U
C102 C 0.3223(10) 0.8837(18) 0.404(2) 0.069(2) Uani 0.505(5) d 1 D U
H10A H 0.2952 0.9076 0.4348 0.103 Uiso 0.505(5) calc 1 GR .
H10B H 0.3212 0.8108 0.4025 0.103 Uiso 0.505(5) calc 1 GR .
H10C H 0.2922 0.9097 0.3535 0.103 Uiso 0.505(5) calc 1 GR .
C103 C 0.3807(4) 0.8071(6) 0.3868(4) 0.091(3) Uani 0.495(5) d 2 D U
C105 C 0.3386(11) 0.8902(18) 0.405(2) 0.069(2) Uani 0.495(5) d 2 D U
H10D H 0.3806 0.9330 0.4418 0.103 Uiso 0.495(5) calc 2 GR .
H10E H 0.3002 0.8643 0.4250 0.103 Uiso 0.495(5) calc 2 GR .
H10F H 0.3067 0.9289 0.3602 0.103 Uiso 0.495(5) calc 2 GR .

loop_
_atom_site_aniso_label
_atom_site_aniso_U_11
_atom_site_aniso_U_22
_atom_site_aniso_U_33
_atom_site_aniso_U_23
_atom_site_aniso_U_13
_atom_site_aniso_U_12
O6 0.0279(6) 0.0307(7) 0.0333(6) -0.0089(5) 0.0125(5) 0.0035(5)
O4 0.0226(6) 0.0261(6) 0.0220(6) 0.0018(5) 0.0021(4) -0.0052(5)
O27 0.0255(6) 0.0307(7) 0.0426(7) 0.0173(6) 0.0062(5) 0.0048(5)
O25 0.0174(6) 0.0325(7) 0.0455(7) 0.0141(6) 0.0081(5) -0.0010(5)
O20 0.0233(6) 0.0288(6) 0.0251(6) -0.0060(5) 0.0077(5) 0.0029(5)
O18 0.0243(6) 0.0324(7) 0.0313(6) -0.0073(5) 0.0126(5) 0.0010(5)
O13 0.0233(6) 0.0354(7) 0.0494(8) 0.0176(6) 0.0141(6) 0.0089(5)
O11 0.0256(6) 0.0340(7) 0.0301(6) -0.0009(5) 0.0129(5) -0.0106(5)
O39 0.0242(6) 0.0364(7) 0.0353(7) -0.0065(6) 0.0024(5) -0.0083(5)
O42 0.0200(6) 0.0466(8) 0.0445(8) -0.0086(6) 0.0113(5) -0.0036(6)
O45 0.0294(7) 0.0436(8) 0.0378(7) -0.0100(6) 0.0109(6) -0.0072(6)
N100 0.060(3) 0.202(7) 0.172(6) 0.121(5) 0.008(3) -0.013(4)
N104 0.147(6) 0.204(8) 0.134(6) 0.092(6) 0.087(5) 0.119(6)
C3 0.0211(8) 0.0168(7) 0.0206(7) 0.0049(6) 0.0091(6) -0.0011(6)
C2 0.0231(8) 0.0168(7) 0.0180(7) 0.0020(6) 0.0085(6) -0.0019(6)
C1 0.0218(8) 0.0183(7) 0.0189(7) 0.0031(6) 0.0084(6) -0.0026(6)
C6 0.0234(8) 0.0204(8) 0.0232(8) 0.0021(6) 0.0117(6) 0.0001(7)
C5 0.0289(9) 0.0226(8) 0.0195(8) -0.0033(6) 0.0095(7) -0.0049(7)
C4 0.0217(8) 0.0219(8) 0.0186(7) 0.0036(6) 0.0057(6) -0.0037(7)
C28 0.0192(8) 0.0204(8) 0.0210(7) 0.0018(6) 0.0085(6) -0.0007(6)
C24 0.0205(8) 0.0217(8) 0.0206(8) 0.0004(6) 0.0078(6) 0.0002(6)
C23 0.0187(7) 0.0221(8) 0.0200(7) -0.0001(6) 0.0070(6) 0.0005(6)
C22 0.0237(8) 0.0215(8) 0.0215(8) 0.0005(6) 0.0088(6) -0.0008(7)
C27 0.0260(8) 0.0226(8) 0.0256(8) 0.0061(7) 0.0074(7) 0.0041(7)
C26 0.0181(8) 0.0302(9) 0.0312(9) 0.0062(7) 0.0058(7) 0.0015(7)
C25 0.0222(8) 0.0240(8) 0.0284(8) 0.0032(7) 0.0102(7) -0.0023(7)
C21 0.0257(8) 0.0183(8) 0.0263(8) 0.0030(6) 0.0094(7) 0.0005(7)
C17 0.0248(8) 0.0148(7) 0.0249(8) 0.0014(6) 0.0107(7) -0.0027(6)
C16 0.0285(8) 0.0164(7) 0.0228(8) -0.0002(6) 0.0127(7) -0.0028(7)
C15 0.0261(8) 0.0139(7) 0.0271(8) 0.0010(6) 0.0147(7) -0.0024(6)
C20 0.0238(8) 0.0156(7) 0.0249(8) -0.0001(6) 0.0094(6) -0.0021(6)
C19 0.0274(8) 0.0213(8) 0.0237(8) -0.0030(6) 0.0122(7) -0.0016(7)
C18 0.0245(8) 0.0167(8) 0.0308(9) 0.0004(6) 0.0148(7) -0.0004(7)
C14 0.0253(8) 0.0183(8) 0.0264(8) 0.0000(6) 0.0143(7) -0.0030(7)
C10 0.0245(8) 0.0194(8) 0.0204(7) -0.0037(6) 0.0119(6) -0.0014(7)
C9 0.0198(8) 0.0229(8) 0.0203(7) -0.0018(6) 0.0090(6) -0.0002(6)
C8 0.0209(8) 0.0222(8) 0.0198(7) -0.0014(6) 0.0091(6) -0.0008(7)
C13 0.0233(8) 0.0250(8) 0.0230(8) 0.0018(6) 0.0088(6) 0.0022(7)
C12 0.0187(8) 0.0330(9) 0.0273(8) -0.0007(7) 0.0087(7) -0.0015(7)
C11 0.0235(8) 0.0249(8) 0.0217(8) -0.0046(6) 0.0119(6) -0.0060(7)
C7 0.0203(8) 0.0204(8) 0.0230(8) 0.0041(6) 0.0069(6) 0.0005(6)
C32 0.0212(8) 0.0244(8) 0.0294(9) -0.0027(7) 0.0070(7) -0.0021(7)
C31 0.0308(9) 0.0369(10) 0.0244(8) 0.0070(7) 0.0084(7) -0.0034(8)
C30 0.0359(9) 0.0273(9) 0.0291(9) 0.0052(7) 0.0204(8) 0.0042(8)
C29 0.0263(9) 0.0225(8) 0.0366(9) -0.0015(7) 0.0133(7) 0.0008(7)
C33 0.0453(11) 0.0349(10) 0.0434(11) -0.0127(9) 0.0248(9) 0.0010(9)
C36 0.0292(10) 0.0460(12) 0.0626(14) 0.0297(11) 0.0058(9) 0.0080(9)
C35 0.0293(9) 0.0406(10) 0.0266(9) -0.0098(8) 0.0076(7) 0.0024(8)
C34 0.0475(13) 0.0523(14) 0.0750(16) 0.0270(12) 0.0340(12) 0.0248(11)
C37 0.0270(9) 0.0261(9) 0.0249(8) -0.0013(7) 0.0069(7) -0.0084(7)
C38 0.0265(9) 0.0329(10) 0.0329(9) -0.0049(8) 0.0087(7) -0.0061(8)
C40 0.0240(9) 0.0541(13) 0.0340(10) -0.0027(9) 0.0023(8) -0.0058(9)
C41 0.0285(10) 0.0625(14) 0.0367(10) -0.0196(10) 0.0107(8) -0.0155(10)
C43 0.0311(10) 0.0564(13) 0.0377(11) -0.0138(9) 0.0061(8) 0.0114(10)
C44 0.0463(12) 0.0412(12) 0.0423(11) -0.0119(9) 0.0096(9) -0.0047(10)
C46 0.0269(9) 0.0425(11) 0.0397(10) -0.0099(9) 0.0117(8) -0.0076(8)
C47 0.0224(8) 0.0365(10) 0.0387(10) -0.0047(8) 0.0138(7) -0.0096(8)
C101 0.060(3) 0.202(7) 0.172(6) 0.121(5) 0.008(3) -0.013(4)
C102 0.057(5) 0.084(3) 0.068(2) 0.021(2) 0.028(6) -0.001(4)
C103 0.071(4) 0.130(6) 0.078(4) 0.058(4) 0.038(3) 0.040(4)
C105 0.057(5) 0.084(3) 0.068(2) 0.021(2) 0.028(6) -0.001(4)

loop_
_atom_type_symbol
_atom_type_description
_atom_type_scat_dispersion_real
_atom_type_scat_dispersion_imag
_atom_type_scat_source
C C 0.0033 0.0016 'International Tables Vol C Tables 4.2.6.8 and 6.1.1.4'
H H 0.0000 0.0000 'International Tables Vol C Tables 4.2.6.8 and 6.1.1.4'
N N 0.0061 0.0033 'International Tables Vol C Tables 4.2.6.8 and 6.1.1.4'
O O 0.0106 0.0060 'International Tables Vol C Tables 4.2.6.8 and 6.1.1.4'

loop_
_geom_angle_atom_site_label_1
_geom_angle_atom_site_label_2
_geom_angle_atom_site_label_3
_geom_angle
_geom_angle_site_symmetry_3
C6 O6 C33 117.16(13) .
C4 O4 C37 116.24(12) .
C27 O27 C36 117.31(14) .
C25 O25 H25 110.9(14) .
C20 O20 C35 116.96(12) .
C18 O18 H18 109.7(13) .
C13 O13 C34 118.05(14) .
C11 O11 C47 117.24(13) .
C40 O39 C38 111.60(14) .
C43 O42 C41 114.28(15) .
C46 O45 C44 112.86(14) .
C101 N100 N100 138.6(12) 3_676
C2 C3 C7 123.97(14) .
C4 C3 C2 116.72(14) .
C4 C3 C7 119.18(13) .
C3 C2 H2 118.3 .
C1 C2 C3 123.40(14) .
C1 C2 H2 118.3 .
C2 C1 C6 117.30(14) .
C2 C1 C28 122.63(14) .
C6 C1 C28 120.03(14) .
O6 C6 C1 115.61(13) .
O6 C6 C5 123.34(14) .
C5 C6 C1 120.92(14) .
C6 C5 H5 120.3 .
C4 C5 C6 119.45(14) .
C4 C5 H5 120.3 .
C3 C4 O4 117.23(14) .
C5 C4 O4 120.68(14) .
C5 C4 C3 121.98(14) .
C1 C28 H28 106.5 .
C1 C28 C24 113.63(12) .
C1 C28 C32 112.70(13) .
C24 C28 H28 106.5 .
C24 C28 C32 110.58(12) .
C32 C28 H28 106.5 .
C23 C24 C28 123.32(13) .
C25 C24 C28 119.62(14) .
C25 C24 C23 117.05(14) .
C24 C23 H23 118.2 .
C24 C23 C22 123.67(14) .
C22 C23 H23 118.2 .
C23 C22 C27 117.00(14) .
C23 C22 C21 122.12(14) .
C27 C22 C21 120.87(14) .
O27 C27 C22 116.07(14) .
O27 C27 C26 122.69(14) .
C26 C27 C22 121.23(14) .
C27 C26 H26 120.2 .
C27 C26 C25 119.63(15) .
C25 C26 H26 120.2 .
O25 C25 C24 118.00(14) .
O25 C25 C26 120.60(14) .
C24 C25 C26 121.40(15) .
C22 C21 H21 107.3 .
C22 C21 C31 109.79(13) .
C17 C21 C22 111.58(13) .
C17 C21 H21 107.3 .
C17 C21 C31 113.17(14) .
C31 C21 H21 107.3 .
C16 C17 C21 123.62(14) .
C18 C17 C21 119.68(14) .
C18 C17 C16 116.70(14) .
C17 C16 H16 118.0 .
C15 C16 C17 123.97(15) .
C15 C16 H16 118.0 .
C16 C15 C20 116.76(14) .
C16 C15 C14 123.73(14) .
C20 C15 C14 119.45(14) .
O20 C20 C15 115.60(14) .
O20 C20 C19 123.20(14) .
C19 C20 C15 121.20(14) .
C20 C19 H19 120.2 .
C20 C19 C18 119.69(15) .
C18 C19 H19 120.2 .
O18 C18 C17 117.68(14) .
O18 C18 C19 120.66(14) .
C19 C18 C17 121.66(14) .
C15 C14 H14 106.8 .
C15 C14 C10 113.26(13) .
C15 C14 C30 113.71(13) .
C10 C14 H14 106.8 .
C10 C14 C30 109.11(13) .
C30 C14 H14 106.8 .
C9 C10 C14 122.06(14) .
C9 C10 C11 116.97(14) .
C11 C10 C14 120.93(14) .
C10 C9 H9 118.2 .
C10 C9 C8 123.57(14) .
C8 C9 H9 118.2 .
C9 C8 C13 117.68(14) .
C9 C8 C7 122.01(13) .
C13 C8 C7 120.29(14) .
O13 C13 C8 116.12(14) .
O13 C13 C12 123.35(14) .
C12 C13 C8 120.53(15) .
C13 C12 H12 120.0 .
C13 C12 C11 119.92(15) .
C11 C12 H12 120.0 .
O11 C11 C10 117.27(14) .
O11 C11 C12 121.25(14) .
C12 C11 C10 121.32(14) .
C3 C7 C8 109.88(12) .
C3 C7 H7 107.4 .
C3 C7 C29 114.45(13) .
C8 C7 H7 107.4 .
C8 C7 C29 110.06(13) .
C29 C7 H7 107.4 .
C28 C32 H32A 109.5 .
C28 C32 H32B 109.5 .
C28 C32 H32C 109.5 .
H32A C32 H32B 109.5 .
H32A C32 H32C 109.5 .
H32B C32 H32C 109.5 .
C21 C31 H31A 109.5 .
C21 C31 H31B 109.5 .
C21 C31 H31C 109.5 .
H31A C31 H31B 109.5 .
H31A C31 H31C 109.5 .
H31B C31 H31C 109.5 .
C14 C30 H30A 109.5 .
C14 C30 H30B 109.5 .
C14 C30 H30C 109.5 .
H30A C30 H30B 109.5 .
H30A C30 H30C 109.5 .
H30B C30 H30C 109.5 .
C7 C29 H29A 109.5 .
C7 C29 H29B 109.5 .
C7 C29 H29C 109.5 .
H29A C29 H29B 109.5 .
H29A C29 H29C 109.5 .
H29B C29 H29C 109.5 .
O6 C33 H33A 109.5 .
O6 C33 H33B 109.5 .
O6 C33 H33C 109.5 .
H33A C33 H33B 109.5 .
H33A C33 H33C 109.5 .
H33B C33 H33C 109.5 .
O27 C36 H36A 109.5 .
O27 C36 H36B 109.5 .
O27 C36 H36C 109.5 .
H36A C36 H36B 109.5 .
H36A C36 H36C 109.5 .
H36B C36 H36C 109.5 .
O20 C35 H35A 109.5 .
O20 C35 H35B 109.5 .
O20 C35 H35C 109.5 .
H35A C35 H35B 109.5 .
H35A C35 H35C 109.5 .
H35B C35 H35C 109.5 .
O13 C34 H34A 109.5 .
O13 C34 H34B 109.5 .
O13 C34 H34C 109.5 .
H34A C34 H34B 109.5 .
H34A C34 H34C 109.5 .
H34B C34 H34C 109.5 .
O4 C37 H37A 110.5 .
O4 C37 H37B 110.5 .
O4 C37 C38 105.95(13) .
H37A C37 H37B 108.7 .
C38 C37 H37A 110.5 .
C38 C37 H37B 110.5 .
O39 C38 C37 107.70(14) .
O39 C38 H38A 110.2 .
O39 C38 H38B 110.2 .
C37 C38 H38A 110.2 .
C37 C38 H38B 110.2 .
H38A C38 H38B 108.5 .
O39 C40 H40A 109.6 .
O39 C40 H40B 109.6 .
O39 C40 C41 110.14(17) .
H40A C40 H40B 108.1 .
C41 C40 H40A 109.6 .
C41 C40 H40B 109.6 .
O42 C41 C40 112.96(16) .
O42 C41 H41A 109.0 .
O42 C41 H41B 109.0 .
C40 C41 H41A 109.0 .
C40 C41 H41B 109.0 .
H41A C41 H41B 107.8 .
O42 C43 H43A 109.8 .
O42 C43 H43B 109.8 .
O42 C43 C44 109.33(16) .
H43A C43 H43B 108.3 .
C44 C43 H43A 109.8 .
C44 C43 H43B 109.8 .
O45 C44 C43 114.71(17) .
O45 C44 H44A 108.6 .
O45 C44 H44B 108.6 .
C43 C44 H44A 108.6 .
C43 C44 H44B 108.6 .
H44A C44 H44B 107.6 .
O45 C46 H46A 110.4 .
O45 C46 H46B 110.4 .
O45 C46 C47 106.83(14) .
H46A C46 H46B 108.6 .
C47 C46 H46A 110.4 .
C47 C46 H46B 110.4 .
O11 C47 C46 110.18(14) .
O11 C47 H47A 109.6 .
O11 C47 H47B 109.6 .
C46 C47 H47A 109.6 .
C46 C47 H47B 109.6 .
H47A C47 H47B 108.1 .
N100 C101 C102 170.9(17) .
N104 C103 C105 174.4(15) .
C103 C105 H10D 109.5 .
C103 C105 H10E 109.5 .
C103 C105 H10F 109.5 .
H10D C105 H10E 109.5 .
H10D C105 H10F 109.5 .
H10E C105 H10F 109.5 .

loop_
_geom_bond_atom_site_label_1
_geom_bond_atom_site_label_2
_geom_bond_distance
_geom_bond_site_symmetry_2
O6 C6 1.3694(19) .
O6 C33 1.417(2) .
O4 C4 1.3952(18) .
O4 C37 1.4405(19) .
O27 C27 1.3811(19) .
O27 C36 1.417(2) .
O25 H25 0.848(15) .
O25 C25 1.3718(19) .
O20 C20 1.3740(18) .
O20 C35 1.4267(19) .
O18 H18 0.846(14) .
O18 C18 1.3807(19) .
O13 C13 1.3789(19) .
O13 C34 1.406(2) .
O11 C11 1.3892(19) .
O11 C47 1.430(2) .
O39 C38 1.422(2) .
O39 C40 1.421(2) .
O42 C41 1.430(2) .
O42 C43 1.427(2) .
O45 C44 1.425(2) .
O45 C46 1.420(2) .
N100 N100 1.871(18) 3_676
N100 C101 1.134(9) .
N104 C103 1.139(8) .
C3 C2 1.396(2) .
C3 C4 1.390(2) .
C3 C7 1.519(2) .
C2 H2 0.9500 .
C2 C1 1.392(2) .
C1 C6 1.401(2) .
C1 C28 1.522(2) .
C6 C5 1.387(2) .
C5 H5 0.9500 .
C5 C4 1.385(2) .
C28 H28 1.0000 .
C28 C24 1.525(2) .
C28 C32 1.531(2) .
C24 C23 1.393(2) .
C24 C25 1.391(2) .
C23 H23 0.9500 .
C23 C22 1.394(2) .
C22 C27 1.399(2) .
C22 C21 1.526(2) .
C27 C26 1.385(2) .
C26 H26 0.9500 .
C26 C25 1.394(2) .
C21 H21 1.0000 .
C21 C17 1.518(2) .
C21 C31 1.533(2) .
C17 C16 1.402(2) .
C17 C18 1.391(2) .
C16 H16 0.9500 .
C16 C15 1.390(2) .
C15 C20 1.405(2) .
C15 C14 1.525(2) .
C20 C19 1.388(2) .
C19 H19 0.9500 .
C19 C18 1.390(2) .
C14 H14 1.0000 .
C14 C10 1.526(2) .
C14 C30 1.533(2) .
C10 C9 1.389(2) .
C10 C11 1.395(2) .
C9 H9 0.9500 .
C9 C8 1.390(2) .
C8 C13 1.399(2) .
C8 C7 1.524(2) .
C13 C12 1.387(2) .
C12 H12 0.9500 .
C12 C11 1.393(2) .
C7 H7 1.0000 .
C7 C29 1.532(2) .
C32 H32A 0.9800 .
C32 H32B 0.9800 .
C32 H32C 0.9800 .
C31 H31A 0.9800 .
C31 H31B 0.9800 .
C31 H31C 0.9800 .
C30 H30A 0.9800 .
C30 H30B 0.9800 .
C30 H30C 0.9800 .
C29 H29A 0.9800 .
C29 H29B 0.9800 .
C29 H29C 0.9800 .
C33 H33A 0.9800 .
C33 H33B 0.9800 .
C33 H33C 0.9800 .
C36 H36A 0.9800 .
C36 H36B 0.9800 .
C36 H36C 0.9800 .
C35 H35A 0.9800 .
C35 H35B 0.9800 .
C35 H35C 0.9800 .
C34 H34A 0.9800 .
C34 H34B 0.9800 .
C34 H34C 0.9800 .
C37 H37A 0.9900 .
C37 H37B 0.9900 .
C37 C38 1.504(2) .
C38 H38A 0.9900 .
C38 H38B 0.9900 .
C40 H40A 0.9900 .
C40 H40B 0.9900 .
C40 C41 1.497(3) .
C41 H41A 0.9900 .
C41 H41B 0.9900 .
C43 H43A 0.9900 .
C43 H43B 0.9900 .
C43 C44 1.496(3) .
C44 H44A 0.9900 .
C44 H44B 0.9900 .
C46 H46A 0.9900 .
C46 H46B 0.9900 .
C46 C47 1.509(3) .
C47 H47A 0.9900 .
C47 H47B 0.9900 .
C101 C102 1.449(15) .
C102 H10A 0.9800 .
C102 H10B 0.9800 .
C102 H10C 0.9800 .
C103 C105 1.466(17) .
C105 H10D 0.9800 .
C105 H10E 0.9800 .
C105 H10F 0.9800 .

loop_
_geom_hbond_atom_site_label_D
_geom_hbond_atom_site_label_H
_geom_hbond_atom_site_label_A
_geom_hbond_distance_DH
_geom_hbond_distance_HA
_geom_hbond_distance_DA
_geom_hbond_angle_DHA
_geom_hbond_site_symmetry_A
O25 H25 O42 0.848(15) 1.837(15) 2.6832(16) 176(2) 4_465
O18 H18 O4 0.846(14) 2.057(15) 2.8856(16) 165.9(18) 2

loop_
_geom_torsion_atom_site_label_1
_geom_torsion_atom_site_label_2
_geom_torsion_atom_site_label_3
_geom_torsion_atom_site_label_4
_geom_torsion
O6 C6 C5 C4 177.61(14)
O4 C37 C38 O39 -176.03(13)
O27 C27 C26 C25 -179.00(16)
O20 C20 C19 C18 -179.10(14)
O13 C13 C12 C11 179.32(15)
O39 C40 C41 O42 -73.5(2)
O42 C43 C44 O45 66.8(2)
O45 C46 C47 O11 179.77(14)
C3 C2 C1 C6 2.3(2)
C3 C2 C1 C28 -175.59(14)
C2 C3 C4 O4 171.85(13)
C2 C3 C4 C5 -4.6(2)
C2 C3 C7 C8 111.66(16)
C2 C3 C7 C29 -12.8(2)
C2 C1 C6 O6 179.74(13)
C2 C1 C6 C5 -4.3(2)
C2 C1 C28 C24 -112.29(16)
C2 C1 C28 C32 14.5(2)
C1 C6 C5 C4 2.0(2)
C1 C28 C24 C23 18.6(2)
C1 C28 C24 C25 -161.69(14)
C6 C1 C28 C24 69.91(18)
C6 C1 C28 C32 -163.31(14)
C6 C5 C4 O4 -173.65(14)
C6 C5 C4 C3 2.7(2)
C4 O4 C37 C38 -172.68(13)
C4 C3 C2 C1 2.1(2)
C4 C3 C7 C8 -64.09(17)
C4 C3 C7 C29 171.49(14)
C28 C1 C6 O6 -2.4(2)
C28 C1 C6 C5 173.60(14)
C28 C24 C23 C22 -179.88(14)
C28 C24 C25 O25 1.4(2)
C28 C24 C25 C26 -179.19(15)
C24 C23 C22 C27 -0.9(2)
C24 C23 C22 C21 -179.63(15)
C23 C24 C25 O25 -178.83(14)
C23 C24 C25 C26 0.6(2)
C23 C22 C27 O27 179.92(14)
C23 C22 C27 C26 0.6(2)
C23 C22 C21 C17 -21.6(2)
C23 C22 C21 C31 104.70(17)
C22 C27 C26 C25 0.3(3)
C22 C21 C17 C16 105.05(17)
C22 C21 C17 C18 -74.04(18)
C27 C22 C21 C17 159.76(15)
C27 C22 C21 C31 -73.95(19)
C27 C26 C25 O25 178.51(16)
C27 C26 C25 C24 -0.9(3)
C25 C24 C23 C22 0.4(2)
C21 C22 C27 O27 -1.4(2)
C21 C22 C27 C26 179.32(16)
C21 C17 C16 C15 -178.22(14)
C21 C17 C18 O18 -0.6(2)
C21 C17 C18 C19 178.27(14)
C17 C16 C15 C20 0.2(2)
C17 C16 C15 C14 -177.06(14)
C16 C17 C18 O18 -179.77(13)
C16 C17 C18 C19 -0.9(2)
C16 C15 C20 O20 179.10(13)
C16 C15 C20 C19 -1.3(2)
C16 C15 C14 C10 -114.91(16)
C16 C15 C14 C30 10.4(2)
C15 C20 C19 C18 1.3(2)
C15 C14 C10 C9 32.4(2)
C15 C14 C10 C11 -149.95(14)
C20 C15 C14 C10 67.93(18)
C20 C15 C14 C30 -166.77(14)
C20 C19 C18 O18 178.66(14)
C20 C19 C18 C17 -0.2(2)
C18 C17 C16 C15 0.9(2)
C14 C15 C20 O20 -3.5(2)
C14 C15 C20 C19 176.05(14)
C14 C10 C9 C8 178.27(14)
C14 C10 C11 O11 -3.1(2)
C14 C10 C11 C12 -178.57(14)
C10 C9 C8 C13 -0.3(2)
C10 C9 C8 C7 -178.39(14)
C9 C10 C11 O11 174.68(13)
C9 C10 C11 C12 -0.8(2)
C9 C8 C13 O13 -179.62(14)
C9 C8 C13 C12 0.3(2)
C9 C8 C7 C3 -33.96(19)
C9 C8 C7 C29 92.96(17)
C8 C13 C12 C11 -0.5(2)
C13 C8 C7 C3 147.98(14)
C13 C8 C7 C29 -85.10(17)
C13 C12 C11 O11 -174.48(14)
C13 C12 C11 C10 0.8(2)
C11 O11 C47 C46 -71.43(19)
C11 C10 C9 C8 0.6(2)
C7 C3 C2 C1 -173.78(14)
C7 C3 C4 O4 -12.1(2)
C7 C3 C4 C5 171.48(14)
C7 C8 C13 O13 -1.5(2)
C7 C8 C13 C12 178.40(15)
C32 C28 C24 C23 -109.33(17)
C32 C28 C24 C25 70.43(18)
C31 C21 C17 C16 -19.4(2)
C31 C21 C17 C18 161.54(15)
C30 C14 C10 C9 -95.32(17)
C30 C14 C10 C11 82.30(17)
C33 O6 C6 C1 -166.85(15)
C33 O6 C6 C5 17.3(2)
C36 O27 C27 C22 -178.45(17)
C36 O27 C27 C26 0.8(3)
C35 O20 C20 C15 172.47(14)
C35 O20 C20 C19 -7.1(2)
C34 O13 C13 C8 158.41(18)
C34 O13 C13 C12 -21.5(3)
C37 O4 C4 C3 125.12(15)
C37 O4 C4 C5 -58.40(19)
C38 O39 C40 C41 178.60(16)
C40 O39 C38 C37 168.68(15)
C41 O42 C43 C44 -177.60(15)
C43 O42 C41 C40 96.2(2)
C44 O45 C46 C47 169.37(16)
C46 O45 C44 C43 69.8(2)
C47 O11 C11 C10 134.47(15)
C47 O11 C11 C12 -50.0(2)
